data_7111620
loop_
_publ_author_name
'Di Pietro, Maria Letizia'
'Puntoriero, Fausto'
'Tuy\'eras, Fabien'
'Ochsenbein, Philippe'
'Lain\'e, Philippe P.'
'Campagna, Sebastiano'

_publ_section_title
;
 Photochemically driven intercalation of small molecules into DNA by in
 situ irradiation
;
_journal_issue 28
_journal_name_full 'Chemical Communications'
_journal_page_first 5169
_journal_page_last 5171
_journal_paper_doi 10.1039/c002748k
_journal_volume 46
_journal_year 2010
_chemical_compound_source 'see text'
_chemical_formula_moiety 'C28 H17 N2 1+, B F4 1-'
_chemical_formula_sum 'C28 H17 B F4 N2'
_chemical_formula_weight 468.25
_chemical_melting_point ?
_chemical_name_common benzo(1,2)quinolizino(3,4,5,6-ija)(1,6)naphthyridin
_chemical_name_systematic benzo[1,2]quinolizino[3,4,5,6-ija][1,6]naphthyridin
_space_group_IT_number 14
_symmetry_cell_setting monoclinic
_symmetry_Int_Tables_number 14
_symmetry_space_group_name_Hall '-P 2ybc'
_symmetry_space_group_name_H-M 'P 1 21/c 1'
_atom_sites_solution_hydrogens geom
_atom_sites_solution_primary direct
_atom_sites_solution_secondary difmap
_audit_creation_date 'Jul 23 20:05:36 2009'
_audit_creation_method SHELXL-97
_cell_angle_alpha 90.00
_cell_angle_beta 98.76(3)
_cell_angle_gamma 90.00
_cell_formula_units_Z 4
_cell_length_a 8.9010(18)
_cell_length_b 17.804(4)
_cell_length_c 12.904(3)
_cell_measurement_reflns_used 18277
_cell_measurement_temperature 123(1)
_cell_measurement_theta_max 30.508
_cell_measurement_theta_min 0.998
_cell_volume 2021.1(8)
_computing_cell_refinement 'HKL Scalepack (Otwinowski & Minor 1997)'
_computing_data_collection KappaCCD
_computing_data_reduction 'Denzo and Scalepak (Otwinowski & Minor, 1997)'
_computing_molecular_graphics SHELXP
_computing_publication_material 'PLATON (Spek, 2003)'
_computing_structure_refinement 'SHELXL-97 (Sheldrick, 1997)'
_computing_structure_solution 'SHELXS-97 (Sheldrick, 1990)'
_diffrn_ambient_temperature 123(1)
_diffrn_measured_fraction_theta_full 0.952
_diffrn_measured_fraction_theta_max 0.952
_diffrn_measurement_device KappaCCD
_diffrn_measurement_device_type KappaCCD
_diffrn_measurement_method CCD
_diffrn_orient_matrix_type X=UH
_diffrn_orient_matrix_UB_11 0.06579
_diffrn_orient_matrix_UB_12 0.08552
_diffrn_orient_matrix_UB_13 -0.03577
_diffrn_orient_matrix_UB_21 0.04573
_diffrn_orient_matrix_UB_22 -0.02874
_diffrn_orient_matrix_UB_23 0.01541
_diffrn_orient_matrix_UB_31 0.01043
_diffrn_orient_matrix_UB_32 -0.02317
_diffrn_orient_matrix_UB_33 -0.07418
_diffrn_radiation_monochromator graphite
_diffrn_radiation_probe x-ray
_diffrn_radiation_source 'fine-focus sealed tube'
_diffrn_radiation_type MoK\a
_diffrn_radiation_wavelength 0.71073
_diffrn_radiation_wavelength_id all
_diffrn_reflns_av_R_equivalents 0.0931
_diffrn_reflns_av_sigmaI/netI 0.0465
_diffrn_reflns_limit_h_max 12
_diffrn_reflns_limit_h_min -11
_diffrn_reflns_limit_k_max 23
_diffrn_reflns_limit_k_min -24
_diffrn_reflns_limit_l_max 17
_diffrn_reflns_limit_l_min -17
_diffrn_reflns_number 24830
_diffrn_reflns_theta_full 29.00
_diffrn_reflns_theta_max 29.00
_diffrn_reflns_theta_min 2.79
_diffrn_standards_number 0
_exptl_absorpt_coefficient_mu 0.116
_exptl_absorpt_correction_type none
_exptl_crystal_colour 'light yellow'
_exptl_crystal_density_diffrn 1.539
_exptl_crystal_density_meas ?
_exptl_crystal_density_method 'not measured'
_exptl_crystal_description plate
_exptl_crystal_F_000 960
_exptl_crystal_size_max 0.30
_exptl_crystal_size_mid 0.18
_exptl_crystal_size_min 0.045
_refine_diff_density_max 0.640
_refine_diff_density_min -0.306
_refine_diff_density_rms 0.062
_refine_ls_extinction_method none
_refine_ls_goodness_of_fit_ref 1.340
_refine_ls_hydrogen_treatment mixed
_refine_ls_matrix_type full
_refine_ls_number_parameters 333
_refine_ls_number_reflns 5364
_refine_ls_number_restraints 0
_refine_ls_restrained_S_all 1.340
_refine_ls_R_factor_all 0.0623
_refine_ls_R_factor_gt 0.0510
_refine_ls_shift/su_max 0.008
_refine_ls_shift/su_mean 0.001
_refine_ls_structure_factor_coef Fsqd
_refine_ls_weighting_details 'calc w=1/[\s^2^(Fo^2^)+(0.0800P)^2^+0.0000P] where P=(Fo^2^+2Fc^2^)/3'
_refine_ls_weighting_scheme calc
_refine_ls_wR_factor_gt 0.1517
_refine_ls_wR_factor_ref 0.1597
_reflns_number_gt 4396
_reflns_number_total 5364
_reflns_threshold_expression >2sigma(I)
_cod_data_source_file C002748Ksup1.cif
_cod_data_source_block 06a
_cod_depositor_comments
;
The following automatic conversions were performed:

'_chemical_melting_point' value 'not determined' was changed to '?' -
the value is undefined or not given.

'_symmetry_cell_setting' value
'Monoclinic' changed to 'monoclinic' according to
/home/saulius/struct/CIF-dictionaries/cif_core.dic dictionary named
'cif_core.dic' version 2.4.2 from 2011-04-26.

Automatic conversion script
Id: cif_fix_values 1891 2012-01-12 08:04:46Z andrius 

The following automatic conversions were performed:

'_exptl_crystal_density_meas' value 'not measured' was changed to '?'
- the value is perceived as not measured.

Automatic conversion script
Id: cif_fix_values 3008 2015-01-20 13:52:24Z robertas 
;
_cod_original_cell_volume 2021.1(7)
_cod_original_sg_symbol_H-M 'P 21/c'
_cod_database_code 7111620

loop_
_symmetry_equiv_pos_as_xyz
'x, y, z'
'-x, y+1/2, -z+1/2'
'-x, -y, -z'
'x, -y-1/2, z-1/2'

loop_
_atom_site_label
_atom_site_type_symbol
_atom_site_fract_x
_atom_site_fract_y
_atom_site_fract_z
_atom_site_U_iso_or_equiv
_atom_site_adp_type
_atom_site_occupancy
_atom_site_symmetry_multiplicity
_atom_site_calc_flag
_atom_site_refinement_flags
N1 N 0.08017(10) -0.04921(5) -0.10914(7) 0.0147(2) Uani 1 1 d .
C2 C 0.19366(12) -0.06428(6) -0.02425(8) 0.0151(2) Uani 1 1 d .
C3 C 0.21401(13) -0.13733(6) 0.01196(9) 0.0173(2) Uani 1 1 d D
H3 H 0.2874(15) -0.1455(7) 0.0703(10) 0.021 Uiso 1 1 d D
C4 C 0.12571(13) -0.19683(6) -0.03304(9) 0.0167(2) Uani 1 1 d .
C5 C 0.01677(13) -0.18017(6) -0.11918(9) 0.0181(2) Uani 1 1 d D
H5 H -0.0444(15) -0.2221(7) -0.1564(11) 0.022 Uiso 1 1 d D
C6 C -0.00817(13) -0.10806(6) -0.15768(8) 0.0154(2) Uani 1 1 d .
C7 C -0.12532(13) -0.09253(6) -0.24730(9) 0.0169(2) Uani 1 1 d .
C8 C -0.20932(14) -0.15203(7) -0.30005(9) 0.0199(2) Uani 1 1 d D
H8 H -0.1921(16) -0.2034(7) -0.2763(11) 0.024 Uiso 1 1 d D
C9 C -0.31517(14) -0.13812(7) -0.38745(10) 0.0223(3) Uani 1 1 d D
H9 H -0.3703(16) -0.1812(7) -0.4232(11) 0.027 Uiso 1 1 d D
C10 C -0.34349(14) -0.06469(7) -0.42274(10) 0.0231(3) Uani 1 1 d D
H10 H -0.4161(16) -0.0548(8) -0.4837(11) 0.028 Uiso 1 1 d D
C11 C -0.26730(14) -0.00542(7) -0.36994(10) 0.0208(2) Uani 1 1 d D
H11 H -0.2858(16) 0.0462(7) -0.3965(11) 0.025 Uiso 1 1 d D
C12 C -0.15514(13) -0.01853(6) -0.28227(9) 0.0171(2) Uani 1 1 d .
C13 C -0.06573(13) 0.04170(6) -0.22753(9) 0.0167(2) Uani 1 1 d .
C14 C 0.05214(13) 0.02595(6) -0.14463(9) 0.0156(2) Uani 1 1 d .
C15 C 0.14064(13) 0.08515(6) -0.09598(9) 0.0172(2) Uani 1 1 d .
C16 C 0.26201(13) 0.07136(6) -0.00924(9) 0.0167(2) Uani 1 1 d .
C17 C 0.28701(13) -0.00309(6) 0.02578(9) 0.0159(2) Uani 1 1 d .
C18 C 0.40487(13) -0.01783(6) 0.10954(9) 0.0185(2) Uani 1 1 d D
H18 H 0.4276(15) -0.0677(7) 0.1348(11) 0.022 Uiso 1 1 d D
C19 C 0.49298(14) 0.03990(7) 0.15683(9) 0.0209(2) Uani 1 1 d D
H19 H 0.5731(14) 0.0266(8) 0.2137(10) 0.025 Uiso 1 1 d D
C20 C 0.46702(14) 0.11391(7) 0.12272(10) 0.0214(3) Uani 1 1 d D
H20 H 0.5343(16) 0.1535(8) 0.1607(11) 0.026 Uiso 1 1 d D
C21 C 0.35331(14) 0.12935(6) 0.04016(9) 0.0203(2) Uani 1 1 d D
H21 H 0.3359(16) 0.1822(7) 0.0208(11) 0.024 Uiso 1 1 d D
C22 C 0.10527(15) 0.15726(7) -0.13450(10) 0.0214(3) Uani 1 1 d D
H22 H 0.1678(15) 0.1999(7) -0.1044(11) 0.026 Uiso 1 1 d D
N23 N -0.00676(12) 0.17419(6) -0.21131(8) 0.0232(2) Uani 1 1 d .
C24 C -0.09050(14) 0.11726(7) -0.25536(9) 0.0206(2) Uani 1 1 d D
H24 H -0.1717(15) 0.1318(8) -0.3095(11) 0.025 Uiso 1 1 d D
C25 C 0.14413(13) -0.27389(6) 0.01004(9) 0.0172(2) Uani 1 1 d .
C26 C 0.27890(14) -0.29565(7) 0.07310(10) 0.0225(3) Uani 1 1 d D
H26 H 0.3646(15) -0.2609(8) 0.0865(12) 0.027 Uiso 1 1 d D
C27 C 0.29385(15) -0.36800(7) 0.11402(10) 0.0244(3) Uani 1 1 d D
H27 H 0.3900(15) -0.3789(9) 0.1591(11) 0.029 Uiso 1 1 d D
C28 C 0.17590(15) -0.41924(7) 0.09345(10) 0.0223(3) Uani 1 1 d D
H28 H 0.1887(16) -0.4705(7) 0.1202(11) 0.027 Uiso 1 1 d D
C29 C 0.04215(14) -0.39783(7) 0.03104(10) 0.0220(3) Uani 1 1 d D
H29 H -0.0427(15) -0.4328(7) 0.0175(12) 0.026 Uiso 1 1 d D
C30 C 0.02555(14) -0.32596(6) -0.01004(9) 0.0194(2) Uani 1 1 d D
H30 H -0.0749(15) -0.3117(8) -0.0543(11) 0.023 Uiso 1 1 d D
B B 0.40637(18) 0.33936(8) 0.19758(12) 0.0267(3) Uani 1 1 d .
F1 F 0.44495(11) 0.31815(5) 0.30276(7) 0.0407(2) Uani 1 1 d .
F2 F 0.33215(14) 0.40805(5) 0.19239(8) 0.0565(3) Uani 1 1 d .
F3 F 0.31021(9) 0.28611(4) 0.14553(7) 0.0348(2) Uani 1 1 d .
F4 F 0.53497(12) 0.34506(8) 0.15114(10) 0.0711(4) Uani 1 1 d .

loop_
_atom_site_aniso_label
_atom_site_aniso_U_11
_atom_site_aniso_U_22
_atom_site_aniso_U_33
_atom_site_aniso_U_23
_atom_site_aniso_U_13
_atom_site_aniso_U_12
N1 0.0176(4) 0.0098(4) 0.0158(4) 0.0002(3) 0.0003(3) 0.0008(3)
C2 0.0161(5) 0.0135(5) 0.0153(5) -0.0003(4) 0.0005(4) 0.0002(4)
C3 0.0189(5) 0.0130(5) 0.0186(5) 0.0014(4) -0.0015(4) -0.0002(4)
C4 0.0194(5) 0.0123(5) 0.0180(5) -0.0001(4) 0.0011(4) 0.0005(4)
C5 0.0222(6) 0.0108(5) 0.0199(5) -0.0008(4) -0.0018(4) -0.0004(4)
C6 0.0194(5) 0.0111(5) 0.0151(5) -0.0017(4) 0.0007(4) -0.0001(4)
C7 0.0199(5) 0.0152(5) 0.0145(5) -0.0003(4) -0.0008(4) 0.0005(4)
C8 0.0234(6) 0.0137(5) 0.0207(6) -0.0012(4) -0.0033(5) 0.0014(4)
C9 0.0224(6) 0.0194(6) 0.0227(6) -0.0027(5) -0.0040(5) 0.0001(5)
C10 0.0228(6) 0.0228(6) 0.0215(6) 0.0002(5) -0.0039(5) 0.0024(5)
C11 0.0226(6) 0.0170(5) 0.0217(6) 0.0027(4) -0.0003(5) 0.0031(5)
C12 0.0190(5) 0.0149(5) 0.0169(5) 0.0008(4) 0.0015(4) 0.0011(4)
C13 0.0193(5) 0.0143(5) 0.0162(5) 0.0009(4) 0.0019(4) 0.0006(4)
C14 0.0198(5) 0.0104(5) 0.0167(5) 0.0019(4) 0.0032(4) 0.0018(4)
C15 0.0202(5) 0.0128(5) 0.0187(5) 0.0008(4) 0.0032(4) 0.0003(4)
C16 0.0192(5) 0.0133(5) 0.0176(5) -0.0005(4) 0.0024(4) -0.0003(4)
C17 0.0181(5) 0.0130(5) 0.0165(5) -0.0008(4) 0.0017(4) -0.0012(4)
C18 0.0210(5) 0.0141(5) 0.0193(5) -0.0003(4) -0.0002(4) -0.0002(4)
C19 0.0223(6) 0.0185(6) 0.0205(5) -0.0023(4) -0.0012(5) -0.0012(5)
C20 0.0232(6) 0.0169(5) 0.0232(6) -0.0039(4) 0.0004(5) -0.0037(5)
C21 0.0249(6) 0.0126(5) 0.0225(6) -0.0009(4) 0.0008(5) -0.0017(5)
C22 0.0274(6) 0.0131(5) 0.0229(6) 0.0013(4) 0.0013(5) -0.0014(5)
N23 0.0312(6) 0.0135(5) 0.0239(5) 0.0029(4) 0.0008(4) -0.0011(4)
C24 0.0260(6) 0.0150(5) 0.0198(5) 0.0025(4) -0.0002(5) 0.0005(5)
C25 0.0217(5) 0.0121(5) 0.0168(5) 0.0009(4) -0.0005(4) 0.0016(4)
C26 0.0230(6) 0.0153(5) 0.0264(6) 0.0023(5) -0.0055(5) -0.0017(5)
C27 0.0260(6) 0.0189(6) 0.0257(6) 0.0045(5) -0.0036(5) 0.0021(5)
C28 0.0301(6) 0.0138(5) 0.0227(6) 0.0046(4) 0.0025(5) 0.0018(5)
C29 0.0248(6) 0.0149(5) 0.0260(6) 0.0013(5) 0.0027(5) -0.0022(5)
C30 0.0204(5) 0.0150(5) 0.0213(5) 0.0011(4) -0.0013(4) -0.0002(4)
B 0.0308(7) 0.0191(6) 0.0272(7) 0.0005(5) -0.0053(6) -0.0060(6)
F1 0.0570(6) 0.0306(4) 0.0281(4) 0.0023(3) -0.0142(4) 0.0024(4)
F2 0.0980(8) 0.0200(4) 0.0435(6) 0.0003(4) -0.0150(6) 0.0113(5)
F3 0.0371(4) 0.0232(4) 0.0384(5) -0.0038(3) -0.0128(4) -0.0052(3)
F4 0.0406(6) 0.1008(10) 0.0737(8) 0.0184(7) 0.0145(6) -0.0183(6)

loop_
_atom_type_symbol
_atom_type_description
_atom_type_scat_dispersion_real
_atom_type_scat_dispersion_imag
_atom_type_scat_source
C C 0.0033 0.0016 'International Tables Vol C Tables 4.2.6.8 and 6.1.1.4'
H H 0.0000 0.0000 'International Tables Vol C Tables 4.2.6.8 and 6.1.1.4'
B B 0.0013 0.0007 'International Tables Vol C Tables 4.2.6.8 and 6.1.1.4'
N N 0.0061 0.0033 'International Tables Vol C Tables 4.2.6.8 and 6.1.1.4'
F F 0.0171 0.0103 'International Tables Vol C Tables 4.2.6.8 and 6.1.1.4'

loop_
_geom_angle_atom_site_label_1
_geom_angle_atom_site_label_2
_geom_angle_atom_site_label_3
_geom_angle
C2 N1 C6 119.78(9)
C2 N1 C14 120.17(9)
C6 N1 C14 120.04(9)
C3 C2 N1 119.11(10)
C3 C2 C17 121.02(10)
N1 C2 C17 119.86(10)
C2 C3 C4 122.51(10)
C2 C3 H3 117.4(8)
C4 C3 H3 120.0(8)
C5 C4 C3 116.84(10)
C5 C4 C25 121.44(10)
C3 C4 C25 121.71(10)
C6 C5 C4 122.65(10)
C6 C5 H5 118.3(8)
C4 C5 H5 119.1(8)
C5 C6 N1 119.08(10)
C5 C6 C7 121.10(10)
N1 C6 C7 119.82(10)
C12 C7 C8 119.27(10)
C12 C7 C6 120.60(10)
C8 C7 C6 120.13(10)
C9 C8 C7 120.42(11)
C9 C8 H8 118.9(9)
C7 C8 H8 120.6(9)
C8 C9 C10 120.19(11)
C8 C9 H9 118.3(9)
C10 C9 H9 121.6(9)
C11 C10 C9 120.38(11)
C11 C10 H10 119.1(9)
C9 C10 H10 120.5(9)
C10 C11 C12 120.35(11)
C10 C11 H11 119.9(8)
C12 C11 H11 119.6(8)
C7 C12 C11 119.29(10)
C7 C12 C13 118.25(10)
C11 C12 C13 122.45(10)
C24 C13 C14 117.13(10)
C24 C13 C12 122.06(10)
C14 C13 C12 120.80(10)
C15 C14 C13 119.48(10)
C15 C14 N1 120.15(10)
C13 C14 N1 120.36(10)
C22 C15 C14 116.76(11)
C22 C15 C16 122.06(10)
C14 C15 C16 121.18(10)
C21 C16 C17 119.62(10)
C21 C16 C15 122.41(10)
C17 C16 C15 117.98(10)
C16 C17 C18 118.93(10)
C16 C17 C2 120.63(10)
C18 C17 C2 120.44(10)
C19 C18 C17 120.47(11)
C19 C18 H18 117.7(8)
C17 C18 H18 121.8(8)
C18 C19 C20 120.56(11)
C18 C19 H19 117.1(9)
C20 C19 H19 122.4(9)
C21 C20 C19 119.82(11)
C21 C20 H20 123.4(8)
C19 C20 H20 116.8(8)
C20 C21 C16 120.60(11)
C20 C21 H21 117.2(9)
C16 C21 H21 122.1(9)
N23 C22 C15 125.26(11)
N23 C22 H22 115.7(8)
C15 C22 H22 119.1(8)
C22 N23 C24 116.92(10)
N23 C24 C13 124.39(11)
N23 C24 H24 114.5(9)
C13 C24 H24 121.1(9)
C26 C25 C30 118.71(10)
C26 C25 C4 120.78(10)
C30 C25 C4 120.50(10)
C27 C26 C25 120.12(11)
C27 C26 H26 119.5(8)
C25 C26 H26 120.4(8)
C28 C27 C26 120.74(12)
C28 C27 H27 123.5(9)
C26 C27 H27 115.7(9)
C29 C28 C27 119.29(11)
C29 C28 H28 120.4(8)
C27 C28 H28 120.2(8)
C30 C29 C28 120.60(11)
C30 C29 H29 119.2(8)
C28 C29 H29 120.2(8)
C29 C30 C25 120.54(11)
C29 C30 H30 118.6(8)
C25 C30 H30 120.9(8)
F4 B F3 109.53(13)
F4 B F2 109.65(13)
F3 B F2 109.06(12)
F4 B F1 110.18(12)
F3 B F1 109.18(11)
F2 B F1 109.23(12)

loop_
_geom_bond_atom_site_label_1
_geom_bond_atom_site_label_2
_geom_bond_distance
N1 C2 1.3982(14)
N1 C6 1.3994(14)
N1 C14 1.4240(14)
C2 C3 1.3845(15)
C2 C17 1.4596(15)
C3 C4 1.3923(16)
C3 H3 0.930(12)
C4 C5 1.3912(16)
C4 C25 1.4799(15)
C5 C6 1.3823(15)
C5 H5 1.003(12)
C6 C7 1.4607(16)
C7 C12 1.4047(15)
C7 C8 1.4104(16)
C8 C9 1.3774(17)
C8 H8 0.970(12)
C9 C10 1.3947(17)
C9 H9 0.986(12)
C10 C11 1.3773(17)
C10 H10 0.955(12)
C11 C12 1.4095(16)
C11 H11 0.986(13)
C12 C13 1.4530(16)
C13 C24 1.4012(16)
C13 C14 1.4077(16)
C14 C15 1.4054(15)
C15 C22 1.3953(16)
C15 C16 1.4531(17)
C16 C21 1.4053(16)
C16 C17 1.4072(16)
C17 C18 1.4114(16)
C18 C19 1.3777(16)
C18 H18 0.957(12)
C19 C20 1.3973(17)
C19 H19 0.971(12)
C20 C21 1.3807(17)
C20 H20 1.003(13)
C21 H21 0.979(12)
C22 N23 1.3291(16)
C22 H22 0.986(12)
N23 C24 1.3330(16)
C24 H24 0.961(12)
C25 C26 1.3979(16)
C25 C30 1.3990(16)
C26 C27 1.3907(17)
C26 H26 0.977(12)
C27 C28 1.3857(18)
C27 H27 0.978(13)
C28 C29 1.3853(18)
C28 H28 0.976(13)
C29 C30 1.3844(16)
C29 H29 0.974(12)
C30 H30 1.017(12)
B F4 1.374(2)
B F3 1.3811(16)
B F2 1.3866(18)
B F1 1.4002(17)

loop_
_geom_torsion_atom_site_label_1
_geom_torsion_atom_site_label_2
_geom_torsion_atom_site_label_3
_geom_torsion_atom_site_label_4
_geom_torsion
_geom_torsion_publ_flag
C6 N1 C2 C3 -1.58(15) no
C6 N1 C2 C17 179.35(10) no
C14 N1 C2 C3 176.98(11) no
C14 N1 C2 C17 -2.08(15) no
C2 N1 C6 C5 1.24(16) no
C2 N1 C6 C7 -179.14(10) no
C14 N1 C6 C5 -177.33(11) no
C14 N1 C6 C7 2.29(16) no
C2 N1 C14 C13 -177.63(11) no
C2 N1 C14 C15 1.40(16) no
C6 N1 C14 C13 0.94(16) no
C6 N1 C14 C15 179.97(11) no
C24 N23 C22 C15 -0.73(19) no
C22 N23 C24 C13 -1.46(18) no
N1 C2 C17 C16 1.27(16) no
N1 C2 C17 C18 -178.14(11) no
C3 C2 C17 C16 -177.78(11) no
C3 C2 C17 C18 2.82(17) no
N1 C2 C3 C4 0.10(17) no
C17 C2 C3 C4 179.15(11) no
C2 C3 C4 C5 1.67(17) no
C2 C3 C4 C25 -176.94(11) no
C3 C4 C25 C26 -21.36(18) no
C3 C4 C25 C30 157.41(12) no
C5 C4 C25 C26 160.09(12) no
C5 C4 C25 C30 -21.14(17) no
C25 C4 C5 C6 176.59(11) no
C3 C4 C5 C6 -2.03(18) no
C4 C5 C6 N1 0.62(17) no
C4 C5 C6 C7 -179.00(11) no
N1 C6 C7 C8 176.66(11) no
C5 C6 C7 C12 176.60(11) no
N1 C6 C7 C12 -3.01(17) no
C5 C6 C7 C8 -3.73(17) no
C6 C7 C8 C9 -177.08(12) no
C6 C7 C12 C13 0.48(17) no
C12 C7 C8 C9 2.59(18) no
C6 C7 C12 C11 179.05(11) no
C8 C7 C12 C13 -179.19(11) no
C8 C7 C12 C11 -0.62(18) no
C7 C8 C9 C10 -1.93(19) no
C8 C9 C10 C11 -0.8(2) no
C9 C10 C11 C12 2.73(19) no
C10 C11 C12 C7 -2.02(18) no
C10 C11 C12 C13 176.49(12) no
C7 C12 C13 C14 2.76(17) no
C11 C12 C13 C24 3.18(18) no
C7 C12 C13 C24 -178.30(12) no
C11 C12 C13 C14 -175.76(12) no
C12 C13 C14 N1 -3.52(17) no
C24 C13 C14 C15 -1.54(17) no
C12 C13 C14 C15 177.44(11) no
C24 C13 C14 N1 177.49(11) no
C14 C13 C24 N23 2.57(18) no
C12 C13 C24 N23 -176.40(12) no
C13 C14 C15 C16 179.17(11) no
C13 C14 C15 C22 -0.34(17) no
N1 C14 C15 C22 -179.37(11) no
N1 C14 C15 C16 0.13(17) no
C22 C15 C16 C17 178.55(12) no
C14 C15 C16 C17 -0.92(17) no
C14 C15 C16 C21 179.32(12) no
C16 C15 C22 N23 -177.91(12) no
C22 C15 C16 C21 -1.20(19) no
C14 C15 C22 N23 1.59(19) no
C15 C16 C17 C2 0.23(17) no
C21 C16 C17 C18 -0.60(17) no
C15 C16 C17 C18 179.64(11) no
C21 C16 C17 C2 180.00(11) no
C17 C16 C21 C20 -0.09(19) no
C15 C16 C21 C20 179.67(12) no
C16 C17 C18 C19 0.62(18) no
C2 C17 C18 C19 -179.97(11) no
C17 C18 C19 C20 0.05(19) no
C18 C19 C20 C21 -0.74(19) no
C19 C20 C21 C16 0.76(19) no
C4 C25 C26 C27 179.25(12) no
C26 C25 C30 C29 -0.59(18) no
C30 C25 C26 C27 0.46(18) no
C4 C25 C30 C29 -179.39(11) no
C25 C26 C27 C28 -0.3(2) no
C26 C27 C28 C29 0.2(2) no
C27 C28 C29 C30 -0.37(19) no
C28 C29 C30 C25 0.56(19) no
